data_4305656
loop_
_publ_author_name
'Na Xu'
'Wei Shi'
'Dai-Zheng Liao'
'Shi-Ping Yan'
'Peng Cheng'

_publ_contact_author_address
;Department of Chemistry
Nankai University
Tianjin 300071, P. R. China
;
_publ_contact_author_email liaodz@nankai.edu.cn
_publ_contact_author_fax +86-22-23502458
_publ_contact_author_name 'Dai-Zheng Liao'
_publ_contact_author_phone +86-22-23505063
_publ_section_title
;
Template Synthesis of Lanthanide (Pr, Nd, Gd) Coordination Polymers with
2-Hydroxynicotinic Acid Exhibiting Ferro-/Antiferromagnetic Interaction
;
_journal_name_full 'Inorganic Chemistry'
_journal_page_first 8748
_journal_page_last 8756
_journal_paper_doi 10.1021/ic800623v
_journal_volume 47
_journal_year 2008
_chemical_formula_moiety 'C6 H8 N1.17 O6.17 Pr0.50 S0.17'
_chemical_formula_sum 'C6 H8 N1.17 O6.17 Pr0.5 S0.17'
_chemical_formula_weight 270.93
_chemical_name_systematic
; 
 ? 
;
_space_group_IT_number 167
_symmetry_cell_setting trigonal
_symmetry_space_group_name_Hall '-R 3 2"c'
_symmetry_space_group_name_H-M 'R -3 c :H'
_atom_sites_solution_hydrogens geom
_atom_sites_solution_primary direct
_atom_sites_solution_secondary difmap
_audit_creation_method SHELXL-97
_cell_angle_alpha 90.00
_cell_angle_beta 90.00
_cell_angle_gamma 120.00
_cell_formula_units_Z 36
_cell_length_a 12.481(6)
_cell_length_b 12.481(6)
_cell_length_c 53.66(2)
_cell_measurement_reflns_used 7412
_cell_measurement_temperature 294(2)
_cell_measurement_theta_max 26.37
_cell_measurement_theta_min 2.42
_cell_volume 7239(6)
_computing_cell_refinement 'Bruker SMART'
_computing_data_collection 'Bruker SMART'
_computing_data_reduction 'Bruker SAINT'
_computing_molecular_graphics 'Bruker SHELXTL'
_computing_publication_material 'Bruker SHELXTL'
_computing_structure_refinement 'SHELXL-97 (Sheldrick, 1997)'
_computing_structure_solution 'SHELXS-97 (Sheldrick, 1990)'
_diffrn_ambient_temperature 294(2)
_diffrn_measured_fraction_theta_full 0.989
_diffrn_measured_fraction_theta_max 0.989
_diffrn_measurement_device_type 'CCD area detector'
_diffrn_measurement_method 'phi and omega scans'
_diffrn_radiation_monochromator graphite
_diffrn_radiation_source 'fine-focus sealed tube'
_diffrn_radiation_type MoK\a
_diffrn_radiation_wavelength 0.71073
_diffrn_reflns_av_R_equivalents 0.0471
_diffrn_reflns_av_sigmaI/netI 0.0237
_diffrn_reflns_limit_h_max 15
_diffrn_reflns_limit_h_min -15
_diffrn_reflns_limit_k_max 12
_diffrn_reflns_limit_k_min -15
_diffrn_reflns_limit_l_max 66
_diffrn_reflns_limit_l_min -58
_diffrn_reflns_number 12790
_diffrn_reflns_theta_full 26.40
_diffrn_reflns_theta_max 26.40
_diffrn_reflns_theta_min 2.03
_exptl_absorpt_coefficient_mu 3.151
_exptl_absorpt_correction_T_max 1.0000
_exptl_absorpt_correction_T_min 0.7585
_exptl_absorpt_correction_type multi-scan
_exptl_absorpt_process_details SADABS
_exptl_crystal_density_diffrn 2.237
_exptl_crystal_density_meas ?
_exptl_crystal_density_method 'not measured'
_exptl_crystal_F_000 4812
_exptl_crystal_size_max 0.24
_exptl_crystal_size_mid 0.20
_exptl_crystal_size_min 0.16
_refine_diff_density_max 1.827
_refine_diff_density_min -2.834
_refine_diff_density_rms 0.202
_refine_ls_extinction_coef 0.00016(3)
_refine_ls_extinction_expression Fc^*^=kFc[1+0.001xFc^2^\l^3^/sin(2\q)]^-1/4^
_refine_ls_extinction_method SHELXL
_refine_ls_goodness_of_fit_ref 1.213
_refine_ls_hydrogen_treatment constr
_refine_ls_matrix_type full
_refine_ls_number_parameters 131
_refine_ls_number_reflns 1647
_refine_ls_number_restraints 2
_refine_ls_restrained_S_all 1.216
_refine_ls_R_factor_all 0.0546
_refine_ls_R_factor_gt 0.0491
_refine_ls_shift/su_max 0.000
_refine_ls_shift/su_mean 0.000
_refine_ls_structure_factor_coef Fsqd
_refine_ls_weighting_details 'calc w=1/[\s^2^(Fo^2^)+(0.0534P)^2^+268.0292P] where P=(Fo^2^+2Fc^2^)/3'
_refine_ls_weighting_scheme calc
_refine_ls_wR_factor_gt 0.1372
_refine_ls_wR_factor_ref 0.1413
_reflns_number_gt 1513
_reflns_number_total 1647
_reflns_threshold_expression >2sigma(I)
_cod_data_source_file ic800623v_si_001_5.cif
_cod_data_source_block 4
_cod_depositor_comments
;
The following automatic conversions were performed:
'_symmetry_cell_setting' value 'Trigonal' changed to 'trigonal' according
to '/home/saulius/struct/CIF-dictionaries/cif_core.dic' dictionary named
'cif_core.dic' version 2.4.1 from
2010-06-29.

'_exptl_absorpt_correction_type' value 'Multi-scan' changed
to 'multi-scan' according to
'/home/saulius/struct/CIF-dictionaries/cif_core.dic' dictionary named
'cif_core.dic' version 2.4.1 from 2010-06-29.

Automatic conversion script
Id: cif_fix_enum 1527 2010-12-29 10:47:43Z saulius 

The following automatic conversions were performed:

'_exptl_crystal_density_meas' value 'NONE' was changed to '?' - the
value is perceived as not measured.

Automatic conversion script
Id: cif_fix_values 3008 2015-01-20 13:52:24Z robertas 
;
_cod_original_sg_symbol_H-M 'R -3 c'
_cod_original_formula_sum 'C6 H8 N1.17 O6.17 Pr0.50 S0.17'
_cod_database_code 4305656

loop_
_symmetry_equiv_pos_as_xyz
'x, y, z'
'-y, x-y, z'
'-x+y, -x, z'
'y, x, -z+1/2'
'-x, -x+y, -z+1/2'
'x-y, -y, -z+1/2'
'x+2/3, y+1/3, z+1/3'
'-y+2/3, x-y+1/3, z+1/3'
'-x+y+2/3, -x+1/3, z+1/3'
'y+2/3, x+1/3, -z+5/6'
'-x+2/3, -x+y+1/3, -z+5/6'
'x-y+2/3, -y+1/3, -z+5/6'
'x+1/3, y+2/3, z+2/3'
'-y+1/3, x-y+2/3, z+2/3'
'-x+y+1/3, -x+2/3, z+2/3'
'y+1/3, x+2/3, -z+7/6'
'-x+1/3, -x+y+2/3, -z+7/6'
'x-y+1/3, -y+2/3, -z+7/6'
'-x, -y, -z'
'y, -x+y, -z'
'x-y, x, -z'
'-y, -x, z-1/2'
'x, x-y, z-1/2'
'-x+y, y, z-1/2'
'-x+2/3, -y+1/3, -z+1/3'
'y+2/3, -x+y+1/3, -z+1/3'
'x-y+2/3, x+1/3, -z+1/3'
'-y+2/3, -x+1/3, z-1/6'
'x+2/3, x-y+1/3, z-1/6'
'-x+y+2/3, y+1/3, z-1/6'
'-x+1/3, -y+2/3, -z+2/3'
'y+1/3, -x+y+2/3, -z+2/3'
'x-y+1/3, x+2/3, -z+2/3'
'-y+1/3, -x+2/3, z+1/6'
'x+1/3, x-y+2/3, z+1/6'
'-x+y+1/3, y+2/3, z+1/6'

loop_
_atom_site_label
_atom_site_type_symbol
_atom_site_fract_x
_atom_site_fract_y
_atom_site_fract_z
_atom_site_U_iso_or_equiv
_atom_site_adp_type
_atom_site_occupancy
_atom_site_symmetry_multiplicity
_atom_site_calc_flag
_atom_site_refinement_flags
_atom_site_disorder_assembly
_atom_site_disorder_group
Pr1 Pr 0.14479(5) 0.3333 0.0833 0.0261(3) Uani 1 2 d S . .
O4 O 0.1459(6) 0.4958(6) 0.10942(10) 0.0380(14) Uani 1 1 d . . .
H4A H 0.2027 0.5295 0.1180 0.046 Uiso 1 1 d R . .
H4B H 0.1519 0.5694 0.1033 0.046 Uiso 1 1 d R . .
O2 O 0.5158(6) 0.6535(5) 0.05639(11) 0.0402(15) Uani 1 1 d . . .
O1 O 0.3614(5) 0.4963(5) 0.07477(10) 0.0344(13) Uani 1 1 d . . .
O3 O 0.2250(6) 0.3030(5) 0.04513(11) 0.0354(14) Uani 1 1 d . . .
C5 C 0.2944(9) 0.4095(9) -0.01537(17) 0.041(2) Uani 1 1 d . . .
H5 H 0.2660 0.3762 -0.0311 0.050 Uiso 1 1 calc R . .
O5 O -0.0701(11) 0.3333 0.0833 0.105(6) Uani 1 2 d S . .
C1 C 0.4200(7) 0.5535(7) 0.05602(14) 0.0280(16) Uani 1 1 d . . .
C2 C 0.3734(7) 0.5009(7) 0.03108(14) 0.0247(15) Uani 1 1 d . . .
N1 N 0.2479(7) 0.3400(7) 0.00461(14) 0.0373(17) Uani 1 1 d . . .
H1 H 0.1926 0.2639 0.0023 0.04(3) Uiso 1 1 calc R . .
C3 C 0.4219(8) 0.5699(8) 0.01041(15) 0.0332(18) Uani 1 1 d . . .
H3 H 0.4860 0.6510 0.0123 0.040 Uiso 1 1 calc R . .
C6 C 0.2791(7) 0.3772(7) 0.02829(15) 0.0288(16) Uani 1 1 d . . .
C4 C 0.3822(9) 0.5273(8) -0.01298(16) 0.0380(19) Uani 1 1 d . . .
H4 H 0.4150 0.5785 -0.0268 0.046 Uiso 1 1 calc R . .
S1 S 0.0000 0.0000 0.0000 0.0206(8) Uani 1 6 d S . .
O7 O 0.0000 0.0000 0.0274(4) 0.047(6) Uani 0.50 3 d SP . .
O6 O 0.0188(14) 0.1179(11) 0.0081(2) 0.044(3) Uani 0.50 1 d P . .
N2 N 0.6667 0.3333 0.0833 0.131 Uiso 1 6 d SD . .
O8 O 0.5656(8) 0.3333 0.0833 0.139 Uiso 0.50 2 d SPD . .
O9 O 0.7678(8) 0.3333 0.0833 0.133 Uiso 0.50 2 d SPD . .
O10 O 0.456(3) 0.301(3) 0.0653(6) 0.137 Uiso 0.50 1 d P . .

loop_
_atom_site_aniso_label
_atom_site_aniso_U_11
_atom_site_aniso_U_22
_atom_site_aniso_U_33
_atom_site_aniso_U_23
_atom_site_aniso_U_13
_atom_site_aniso_U_12
Pr1 0.0352(4) 0.0140(3) 0.0222(4) 0.0017(2) 0.00086(10) 0.00698(16)
O4 0.056(4) 0.039(3) 0.024(3) -0.005(2) -0.007(3) 0.028(3)
O2 0.040(3) 0.026(3) 0.031(3) -0.003(2) -0.001(3) 0.000(3)
O1 0.034(3) 0.032(3) 0.028(3) -0.001(2) 0.001(2) 0.010(3)
O3 0.041(3) 0.022(3) 0.035(3) -0.001(2) 0.005(3) 0.010(3)
C5 0.049(5) 0.045(5) 0.031(4) -0.010(4) -0.002(4) 0.024(4)
O5 0.068(7) 0.072(10) 0.178(18) 0.002(11) 0.001(5) 0.036(5)
C1 0.030(4) 0.022(4) 0.029(4) 0.001(3) 0.001(3) 0.011(3)
C2 0.025(4) 0.021(3) 0.027(4) -0.004(3) -0.001(3) 0.011(3)
N1 0.044(4) 0.027(4) 0.037(4) -0.010(3) -0.003(3) 0.015(3)
C3 0.034(4) 0.031(4) 0.035(4) -0.001(3) 0.000(4) 0.017(3)
C6 0.029(4) 0.023(4) 0.033(4) -0.004(3) 0.002(3) 0.012(3)
C4 0.043(5) 0.038(5) 0.036(5) 0.003(4) 0.009(4) 0.022(4)
S1 0.0200(12) 0.0200(12) 0.022(2) 0.000 0.000 0.0100(6)
O7 0.057(9) 0.057(9) 0.028(11) 0.000 0.000 0.028(5)
O6 0.071(9) 0.030(6) 0.038(6) -0.010(5) -0.012(6) 0.030(6)

loop_
_atom_type_symbol
_atom_type_description
_atom_type_scat_dispersion_real
_atom_type_scat_dispersion_imag
_atom_type_scat_source
C C 0.0033 0.0016 'International Tables Vol C Tables 4.2.6.8 and 6.1.1.4'
H H 0.0000 0.0000 'International Tables Vol C Tables 4.2.6.8 and 6.1.1.4'
N N 0.0061 0.0033 'International Tables Vol C Tables 4.2.6.8 and 6.1.1.4'
O O 0.0106 0.0060 'International Tables Vol C Tables 4.2.6.8 and 6.1.1.4'
S S 0.1246 0.1234 'International Tables Vol C Tables 4.2.6.8 and 6.1.1.4'
Pr Pr -0.2180 2.8214 'International Tables Vol C Tables 4.2.6.8 and 6.1.1.4'

loop_
_geom_angle_atom_site_label_1
_geom_angle_atom_site_label_2
_geom_angle_atom_site_label_3
_geom_angle
_geom_angle_site_symmetry_1
_geom_angle_site_symmetry_3
_geom_angle_publ_flag
O3 Pr1 O3 120.3(3) 18_554 . ?
O3 Pr1 O2 78.0(2) 18_554 16_444 ?
O3 Pr1 O2 129.3(2) . 16_444 ?
O3 Pr1 O2 129.3(2) 18_554 3_565 ?
O3 Pr1 O2 78.0(2) . 3_565 ?
O2 Pr1 O2 129.4(3) 16_444 3_565 ?
O3 Pr1 O4 67.45(19) 18_554 . ?
O3 Pr1 O4 142.0(2) . . ?
O2 Pr1 O4 88.2(2) 16_444 . ?
O2 Pr1 O4 71.6(2) 3_565 . ?
O3 Pr1 O4 142.0(2) 18_554 18_554 ?
O3 Pr1 O4 67.4(2) . 18_554 ?
O2 Pr1 O4 71.6(2) 16_444 18_554 ?
O2 Pr1 O4 88.1(2) 3_565 18_554 ?
O4 Pr1 O4 132.0(3) . 18_554 ?
O3 Pr1 O1 73.9(2) 18_554 . ?
O3 Pr1 O1 66.48(19) . . ?
O2 Pr1 O1 151.8(2) 16_444 . ?
O2 Pr1 O1 72.5(2) 3_565 . ?
O4 Pr1 O1 82.8(2) . . ?
O4 Pr1 O1 132.69(18) 18_554 . ?
O3 Pr1 O1 66.48(19) 18_554 18_554 ?
O3 Pr1 O1 73.9(2) . 18_554 ?
O2 Pr1 O1 72.5(2) 16_444 18_554 ?
O2 Pr1 O1 151.8(2) 3_565 18_554 ?
O4 Pr1 O1 132.70(18) . 18_554 ?
O4 Pr1 O1 82.8(2) 18_554 18_554 ?
O1 Pr1 O1 94.4(3) . 18_554 ?
O3 Pr1 O5 119.83(15) 18_554 . ?
O3 Pr1 O5 119.83(15) . . ?
O2 Pr1 O5 64.70(17) 16_444 . ?
O2 Pr1 O5 64.70(17) 3_565 . ?
O4 Pr1 O5 66.00(15) . . ?
O4 Pr1 O5 66.00(15) 18_554 . ?
O1 Pr1 O5 132.80(14) . . ?
O1 Pr1 O5 132.80(14) 18_554 . ?
Pr1 O4 H4A 114.5 . . ?
Pr1 O4 H4B 124.7 . . ?
H4A O4 H4B 94.2 . . ?
C1 O2 Pr1 144.1(5) . 2_665 ?
C1 O1 Pr1 135.2(5) . . ?
C6 O3 Pr1 128.8(5) . . ?
N1 C5 C4 119.8(9) . . ?
N1 C5 H5 120.1 . . ?
C4 C5 H5 120.1 . . ?
O2 C1 O1 124.7(8) . . ?
O2 C1 C2 115.8(7) . . ?
O1 C1 C2 119.5(7) . . ?
C3 C2 C6 118.4(7) . . ?
C3 C2 C1 120.7(7) . . ?
C6 C2 C1 120.8(7) . . ?
C5 N1 C6 125.9(8) . . ?
C5 N1 H1 117.0 . . ?
C6 N1 H1 117.0 . . ?
C2 C3 C4 123.5(8) . . ?
C2 C3 H3 118.3 . . ?
C4 C3 H3 118.3 . . ?
O3 C6 N1 118.8(7) . . ?
O3 C6 C2 126.4(8) . . ?
N1 C6 C2 114.8(7) . . ?
C5 C4 C3 117.4(9) . . ?
C5 C4 H4 121.3 . . ?
C3 C4 H4 121.3 . . ?
O6 S1 O6 68.8(5) 19 2 ?
O6 S1 O6 180.0(16) 19 . ?
O6 S1 O6 111.2(5) 2 . ?
O6 S1 O6 68.8(5) 19 3 ?
O6 S1 O6 111.2(5) 2 3 ?
O6 S1 O6 111.2(5) . 3 ?
O6 S1 O6 111.2(5) 19 20 ?
O6 S1 O6 180.0(19) 2 20 ?
O6 S1 O6 68.8(5) . 20 ?
O6 S1 O6 68.8(5) 3 20 ?
O6 S1 O6 111.2(5) 19 21 ?
O6 S1 O6 68.8(5) 2 21 ?
O6 S1 O6 68.8(5) . 21 ?
O6 S1 O6 180.0(12) 3 21 ?
O6 S1 O6 111.2(5) 20 21 ?
O6 S1 O7 72.3(5) 19 19 ?
O6 S1 O7 107.7(5) 2 19 ?
O6 S1 O7 107.7(5) . 19 ?
O6 S1 O7 107.7(5) 3 19 ?
O6 S1 O7 72.3(5) 20 19 ?
O6 S1 O7 72.3(5) 21 19 ?
O6 S1 O7 107.7(5) 19 . ?
O6 S1 O7 72.3(5) 2 . ?
O6 S1 O7 72.3(5) . . ?
O6 S1 O7 72.3(5) 3 . ?
O6 S1 O7 107.7(5) 20 . ?
O6 S1 O7 107.7(5) 21 . ?
O7 S1 O7 180.0 19 . ?
S1 O7 O6 52.9(7) . 2 ?
S1 O7 O6 52.9(7) . 3 ?
O6 O7 O6 87.4(10) 2 3 ?
S1 O7 O6 52.9(7) . . ?
O6 O7 O6 87.4(10) 2 . ?
O6 O7 O6 87.4(10) 3 . ?
S1 O6 O6 55.6(2) . 21 ?
S1 O6 O6 55.6(2) . 20 ?
O6 O6 O6 93.8(11) 21 20 ?
S1 O6 O7 54.8(7) . . ?
O6 O6 O7 89.3(6) 21 . ?
O6 O6 O7 89.3(6) 20 . ?
O8 N2 O8 120.000(3) 2_655 3_665 ?
O8 N2 O8 120.000(1) 2_655 . ?
O8 N2 O8 120.000(1) 3_665 . ?
O8 N2 O9 60.000(2) 2_655 . ?
O8 N2 O9 60.000(2) 3_665 . ?
O8 N2 O9 179.840(3) . . ?
O8 N2 O9 60.000(2) 2_655 3_665 ?
O8 N2 O9 179.840(1) 3_665 3_665 ?
O8 N2 O9 60.000(2) . 3_665 ?
O9 N2 O9 120.0 . 3_665 ?
O8 N2 O9 180.000(3) 2_655 2_655 ?
O8 N2 O9 60.000(2) 3_665 2_655 ?
O8 N2 O9 60.000(2) . 2_655 ?
O9 N2 O9 120.000(4) . 2_655 ?
O9 N2 O9 120.000(2) 3_665 2_655 ?
N2 O8 O9 60.0(6) . 3_665 ?
N2 O8 O9 60.0(6) . 2_655 ?
O9 O8 O9 120.1(11) 3_665 2_655 ?
N2 O8 O10 138.8(12) . 18_554 ?
O9 O8 O10 124.6(12) 3_665 18_554 ?
O9 O8 O10 100.6(12) 2_655 18_554 ?
N2 O8 O10 138.8(12) . . ?
O9 O8 O10 100.6(12) 3_665 . ?
O9 O8 O10 124.6(12) 2_655 . ?
O10 O8 O10 82(2) 18_554 . ?
O8 O9 O8 119.9(11) 2_655 3_665 ?
O8 O9 N2 60.0(6) 2_655 . ?
O8 O9 N2 60.0(6) 3_665 . ?

loop_
_geom_bond_atom_site_label_1
_geom_bond_atom_site_label_2
_geom_bond_distance
_geom_bond_site_symmetry_2
_geom_bond_publ_flag
Pr1 O3 2.393(6) 18_554 ?
Pr1 O3 2.393(6) . ?
Pr1 O2 2.410(6) 16_444 ?
Pr1 O2 2.411(6) 3_565 ?
Pr1 O4 2.458(6) . ?
Pr1 O4 2.458(6) 18_554 ?
Pr1 O1 2.481(6) . ?
Pr1 O1 2.481(6) 18_554 ?
Pr1 O5 2.682(14) . ?
O4 H4A 0.7703 . ?
O4 H4B 0.9429 . ?
O2 C1 1.223(9) . ?
O2 Pr1 2.411(6) 2_665 ?
O1 C1 1.239(10) . ?
O3 C6 1.227(10) . ?
C5 N1 1.317(12) . ?
C5 C4 1.330(13) . ?
C5 H5 0.9300 . ?
C1 C2 1.476(10) . ?
C2 C3 1.349(11) . ?
C2 C6 1.405(10) . ?
N1 C6 1.342(11) . ?
N1 H1 0.8600 . ?
C3 C4 1.356(12) . ?
C3 H3 0.9300 . ?
C4 H4 0.9300 . ?
S1 O6 1.437(12) 19 ?
S1 O6 1.437(12) 2 ?
S1 O6 1.437(12) . ?
S1 O6 1.437(12) 3 ?
S1 O6 1.437(12) 20 ?
S1 O6 1.437(12) 21 ?
S1 O7 1.47(2) 19 ?
S1 O7 1.47(2) . ?
O7 O6 1.717(18) 2 ?
O7 O6 1.717(18) 3 ?
O7 O6 1.717(18) . ?
O6 O6 1.623(16) 21 ?
O6 O6 1.623(16) 20 ?
N2 O8 1.262(10) 2_655 ?
N2 O8 1.262(10) 3_665 ?
N2 O8 1.262(10) . ?
N2 O9 1.262(10) . ?
N2 O9 1.262(10) 3_665 ?
N2 O9 1.262(10) 2_655 ?
O8 O9 1.262(7) 3_665 ?
O8 O9 1.262(7) 2_655 ?
O8 O10 1.56(3) 18_554 ?
O8 O10 1.56(3) . ?
O9 O8 1.262(7) 2_655 ?
O9 O8 1.262(7) 3_665 ?

loop_
_geom_torsion_atom_site_label_1
_geom_torsion_atom_site_label_2
_geom_torsion_atom_site_label_3
_geom_torsion_atom_site_label_4
_geom_torsion
_geom_torsion_site_symmetry_1
_geom_torsion_site_symmetry_2
_geom_torsion_site_symmetry_3
_geom_torsion_site_symmetry_4
_geom_torsion_publ_flag
O3 Pr1 O1 C1 174.3(8) 18_554 . . . ?
O3 Pr1 O1 C1 40.0(7) . . . . ?
O2 Pr1 O1 C1 170.6(7) 16_444 . . . ?
O2 Pr1 O1 C1 -44.2(7) 3_565 . . . ?
O4 Pr1 O1 C1 -117.1(8) . . . . ?
O4 Pr1 O1 C1 26.1(9) 18_554 . . . ?
O1 Pr1 O1 C1 110.3(8) 18_554 . . . ?
O5 Pr1 O1 C1 -69.7(8) . . . . ?
O3 Pr1 O3 C6 -101.9(7) 18_554 . . . ?
O2 Pr1 O3 C6 158.5(7) 16_444 . . . ?
O2 Pr1 O3 C6 26.9(7) 3_565 . . . ?
O4 Pr1 O3 C6 -10.3(9) . . . . ?
O4 Pr1 O3 C6 119.9(8) 18_554 . . . ?
O1 Pr1 O3 C6 -49.1(7) . . . . ?
O1 Pr1 O3 C6 -151.3(7) 18_554 . . . ?
O5 Pr1 O3 C6 78.1(7) . . . . ?
Pr1 O2 C1 O1 2.2(16) 2_665 . . . ?
Pr1 O2 C1 C2 -178.4(7) 2_665 . . . ?
Pr1 O1 C1 O2 158.3(6) . . . . ?
Pr1 O1 C1 C2 -21.0(12) . . . . ?
O2 C1 C2 C3 -11.4(12) . . . . ?
O1 C1 C2 C3 168.0(8) . . . . ?
O2 C1 C2 C6 167.5(8) . . . . ?
O1 C1 C2 C6 -13.1(12) . . . . ?
C4 C5 N1 C6 1.4(15) . . . . ?
C6 C2 C3 C4 1.8(13) . . . . ?
C1 C2 C3 C4 -179.2(8) . . . . ?
Pr1 O3 C6 N1 -136.1(6) . . . . ?
Pr1 O3 C6 C2 44.0(12) . . . . ?
C5 N1 C6 O3 177.7(9) . . . . ?
C5 N1 C6 C2 -2.5(13) . . . . ?
C3 C2 C6 O3 -179.3(8) . . . . ?
C1 C2 C6 O3 1.8(13) . . . . ?
C3 C2 C6 N1 0.8(11) . . . . ?
C1 C2 C6 N1 -178.1(7) . . . . ?
N1 C5 C4 C3 1.4(14) . . . . ?
C2 C3 C4 C5 -3.0(14) . . . . ?
O6 S1 O7 O6 -60.0 19 . . 2 ?
O6 S1 O7 O6 120.0 . . . 2 ?
O6 S1 O7 O6 -120.0 3 . . 2 ?
O6 S1 O7 O6 180.0 20 . . 2 ?
O6 S1 O7 O6 60.0 21 . . 2 ?
O7 S1 O7 O6 0(100) 19 . . 2 ?
O6 S1 O7 O6 60.0 19 . . 3 ?
O6 S1 O7 O6 120.0 2 . . 3 ?
O6 S1 O7 O6 -120.0 . . . 3 ?
O6 S1 O7 O6 -60.0 20 . . 3 ?
O6 S1 O7 O6 180.0 21 . . 3 ?
O7 S1 O7 O6 0(100) 19 . . 3 ?
O6 S1 O7 O6 180.0 19 . . . ?
O6 S1 O7 O6 -120.0 2 . . . ?
O6 S1 O7 O6 120.0 3 . . . ?
O6 S1 O7 O6 60.0 20 . . . ?
O6 S1 O7 O6 -60.0 21 . . . ?
O7 S1 O7 O6 0(86) 19 . . . ?
O6 S1 O6 O6 -46(23) 19 . . 21 ?
O6 S1 O6 O6 -55.5(13) 2 . . 21 ?
O6 S1 O6 O6 180.0 3 . . 21 ?
O6 S1 O6 O6 124.5(13) 20 . . 21 ?
O7 S1 O6 O6 62.3(7) 19 . . 21 ?
O7 S1 O6 O6 -117.7(7) . . . 21 ?
O6 S1 O6 O6 -171(14) 19 . . 20 ?
O6 S1 O6 O6 180.0 2 . . 20 ?
O6 S1 O6 O6 55.5(13) 3 . . 20 ?
O6 S1 O6 O6 -124.5(13) 21 . . 20 ?
O7 S1 O6 O6 -62.3(7) 19 . . 20 ?
O7 S1 O6 O6 117.7(7) . . . 20 ?
O6 S1 O6 O7 71(100) 19 . . . ?
O6 S1 O6 O7 62.3(7) 2 . . . ?
O6 S1 O6 O7 -62.3(7) 3 . . . ?
O6 S1 O6 O7 -117.7(7) 20 . . . ?
O6 S1 O6 O7 117.7(7) 21 . . . ?
O7 S1 O6 O7 180.0 19 . . . ?
O6 O7 O6 S1 -43.7(5) 2 . . . ?
O6 O7 O6 S1 43.7(5) 3 . . . ?
S1 O7 O6 O6 46.9(5) . . . 21 ?
O6 O7 O6 O6 3.2(8) 2 . . 21 ?
O6 O7 O6 O6 90.7(6) 3 . . 21 ?
S1 O7 O6 O6 -46.9(5) . . . 20 ?
O6 O7 O6 O6 -90.7(6) 2 . . 20 ?
O6 O7 O6 O6 -3.2(8) 3 . . 20 ?
O8 N2 O8 O9 0.0 2_655 . . 3_665 ?
O8 N2 O8 O9 180.0 3_665 . . 3_665 ?
O9 N2 O8 O9 0(100) . . . 3_665 ?
O9 N2 O8 O9 180.0 2_655 . . 3_665 ?
O8 N2 O8 O9 180.0 2_655 . . 2_655 ?
O8 N2 O8 O9 0.0 3_665 . . 2_655 ?
O9 N2 O8 O9 0.0 . . . 2_655 ?
O9 N2 O8 O9 180.0 3_665 . . 2_655 ?
O8 N2 O8 O10 109.6(18) 2_655 . . 18_554 ?
O8 N2 O8 O10 -70.4(18) 3_665 . . 18_554 ?
O9 N2 O8 O10 0(100) . . . 18_554 ?
O9 N2 O8 O10 109.6(18) 3_665 . . 18_554 ?
O9 N2 O8 O10 -70.4(18) 2_655 . . 18_554 ?
O8 N2 O8 O10 -70.4(18) 2_655 . . . ?
O8 N2 O8 O10 109.6(18) 3_665 . . . ?
O9 N2 O8 O10 0(100) . . . . ?
O9 N2 O8 O10 -70.4(18) 3_665 . . . ?
O9 N2 O8 O10 109.6(18) 2_655 . . . ?
O8 N2 O9 O8 180.0 3_665 . . 2_655 ?
O8 N2 O9 O8 0(100) . . . 2_655 ?
O9 N2 O9 O8 0.0 3_665 . . 2_655 ?
O9 N2 O9 O8 180.0 2_655 . . 2_655 ?
O8 N2 O9 O8 180.0 2_655 . . 3_665 ?
O8 N2 O9 O8 0.0 . . . 3_665 ?
O9 N2 O9 O8 180.0 3_665 . . 3_665 ?
O9 N2 O9 O8 0.0 2_655 . . 3_665 ?
